data_4336114
loop_
_publ_author_name
'Hechang Lei'
'Kefeng Wang'
'Milinda Abeykoon'
'Emil S. Bozin'
'Cedomir Petrovic'

_publ_contact_author_address 'Condensed Matter Phys. & Mater. Sci. Dept., BNL, Upton, NY 11973, USA'
_publ_contact_author_email petrovic@bnl.gov
_publ_contact_author_name 'Cedomir Petrovic'
_publ_section_title
;
 New Layered Fluorosulfide SrFBiS2
;
_journal_name_full 'Inorganic Chemistry'
_journal_page_first 10685
_journal_page_last 10689
_journal_paper_doi 10.1021/ic4018135
_journal_volume 52
_journal_year 2013
_chemical_formula_sum 'Bi2 F2 S4 Sr2'
_chemical_formula_weight 759.462
_space_group_IT_number 129
_symmetry_cell_setting tetragonal
_symmetry_Int_Tables_number 129
_symmetry_space_group_name_Hall '-P 4a 2a'
_symmetry_space_group_name_H-M 'P 4/n m m :2'
_cell_angle_alpha 90.000
_cell_angle_beta 90.000
_cell_angle_gamma 90.000
_cell_formula_units_Z 2
_cell_length_a 4.0790(2)
_cell_length_b 4.0790(2)
_cell_length_c 13.8140(5)
_cell_measurement_radiation 'x-rays, synchrotron'
_cell_measurement_temperature 300
_cell_measurement_wavelength 0.1839
_cell_volume 229.841(18)
_computing_structure_refinement GSAS
_computing_structure_solution 'starting values from the literature'
_diffrn_ambient_temperature 300
_diffrn_measurement_device_type
;
X17A beamline of the National Synchrotron Light Source, BNL, Upton, USA
;
_diffrn_radiation_type 'x-rays, synchrotron'
_diffrn_radiation_wavelength 0.1839
_pd_phase_name SrFBiS2
_refine_ls_wR_factor_all 0.138
_cod_data_source_file ic4018135_si_001.cif
_cod_data_source_block SrFBiS2
_cod_original_cell_volume 229.84(2)
_cod_original_sg_symbol_Hall -P_4a_2a
_cod_original_sg_symbol_H-M 'P 4/n m m'
_cod_original_formula_sum 'Sr2 F2 Bi2 S4'
_cod_database_code 4336114

loop_
_symmetry_equiv_pos_site_id
_symmetry_equiv_pos_as_xyz
1 x,y,z
2 -x+1/2,-y+1/2,z
3 -y+1/2,x,z
4 y,-x+1/2,z
5 -x,y+1/2,-z
6 x+1/2,-y,-z
7 y+1/2,x+1/2,-z
8 -y,-x,-z
9 -x,-y,-z
10 x+1/2,y+1/2,-z
11 y+1/2,-x,-z
12 -y,x+1/2,-z
13 x,-y+1/2,z
14 -x+1/2,y,z
15 -y+1/2,-x+1/2,z
16 y,x,z

loop_
_atom_site_label
_atom_site_type_symbol
_atom_site_fract_x
_atom_site_fract_y
_atom_site_fract_z
_atom_site_symmetry_multiplicity
_atom_site_Wyckoff_symbol
_atom_site_thermal_displace_type
_atom_site_U_iso_or_equiv
Sr1 Sr 0.2500 0.2500 0.1025(2) 2 c Uiso 0.0069(4)
F1 F 0.7500 0.2500 0.0000 2 a Uiso 0.033(2)
Bi1 Bi 0.2500 0.2500 0.6286(5) 2 c Uiso 0.0183(3)
S1 S 0.2500 0.2500 0.379(3) 2 c Uiso 0.060(2)
S2 S 0.2500 0.2500 0.811(2) 2 c Uiso 0.019(1)

loop_
_pd_phase_id
_pd_phase_block_id
_pd_phase_mass_%
1 SrFBiS2 84(1)
2 Bi2S3 16(1)
